data_7135361
loop_
_publ_author_name
'Jujam, Manojkumar'
'Ghule, Vikas D.'
'Dharavath, Srinivas'

_publ_section_title
;
 Catenated nitrogen-rich triazine-tetrazole molecules for advanced
 explosives and gas-generator applications.
;
_journal_issue 17
_journal_name_full 'Chemical communications (Cambridge, England)'
_journal_page_first 4991
_journal_page_last 4995
_journal_paper_doi 10.1039/d6cc00152a
_journal_volume 62
_journal_year 2026
_chemical_formula_moiety '2(C2 H6 O S), C7 H3 N11 O2'
_chemical_formula_sum 'C11 H15 N11 O4 S2'
_chemical_formula_weight 429.446
_space_group_crystal_system triclinic
_space_group_IT_number 2
_space_group_name_Hall '-P 1'
_space_group_name_H-M_alt 'P -1'
_symmetry_Int_Tables_number 2
_atom_sites_solution_primary iterative
_audit_creation_date 2025-10-27
_audit_creation_method
;
Olex2 1.3
(compiled 2020.11.12 svn.r5f609507 for OlexSys, GUI svn.r6272)
;
_audit_update_record
;
2025-10-27 deposited with the CCDC.	2026-02-09 downloaded from the CCDC.
;
_cell_angle_alpha 80.226(4)
_cell_angle_beta 88.777(4)
_cell_angle_gamma 80.059(4)
_cell_formula_units_Z 2
_cell_length_a 5.1200(6)
_cell_length_b 13.3302(16)
_cell_length_c 13.9482(17)
_cell_measurement_reflns_used 7909
_cell_measurement_temperature 100
_cell_measurement_theta_max 28.22
_cell_measurement_theta_min 2.96
_cell_volume 924.04(19)
_computing_cell_refinement 'SAINT V8.38A (Bruker, 2018)'
_computing_data_reduction 'SAINT V8.38A (Bruker, 2018)'
_computing_molecular_graphics 'Olex2 1.3 (Dolomanov et al., 2009)'
_computing_publication_material 'Olex2 1.3 (Dolomanov et al., 2009)'
_computing_structure_refinement 'olex2.refine 1.3 (Bourhis et al., 2015)'
_computing_structure_solution 'olex2.solve 1.3 (Bourhis et al., 2015)'
_diffrn_ambient_temperature 100
_diffrn_measured_fraction_theta_full 0.9964
_diffrn_measured_fraction_theta_max 0.9967
_diffrn_measurement_device_type 'Bruker APEX-II CCD'
_diffrn_measurement_method '\f and \w scans'
_diffrn_radiation_type 'Mo K\a'
_diffrn_radiation_wavelength 0.71073
_diffrn_reflns_av_R_equivalents 0.0368
_diffrn_reflns_av_unetI/netI 0.0379
_diffrn_reflns_Laue_measured_fraction_full 0.9964
_diffrn_reflns_Laue_measured_fraction_max 0.9967
_diffrn_reflns_limit_h_max 6
_diffrn_reflns_limit_h_min -6
_diffrn_reflns_limit_k_max 17
_diffrn_reflns_limit_k_min -17
_diffrn_reflns_limit_l_max 18
_diffrn_reflns_limit_l_min -18
_diffrn_reflns_number 15046
_diffrn_reflns_point_group_measured_fraction_full 0.9964
_diffrn_reflns_point_group_measured_fraction_max 0.9967
_diffrn_reflns_theta_full 25.2417
_diffrn_reflns_theta_max 28.32
_diffrn_reflns_theta_min 2.34
_diffrn_source_current 1.0
_diffrn_source_power 0.05
_diffrn_source_voltage 50.0
_diffrn_standards_number 0
_exptl_absorpt_coefficient_mu 0.335
_exptl_absorpt_correction_T_max 0.7457
_exptl_absorpt_correction_T_min 0.7026
_exptl_absorpt_correction_type none
_exptl_absorpt_process_details
;
SADABS-2016/2 (Bruker,2016/2) was used for absorption correction.
wR2(int) was 0.0880 before and 0.0552 after correction.
The Ratio of minimum to maximum transmission is 0.9422.
The \l/2 correction factor is Not present.
;
_exptl_crystal_colour 'clear whiteish colourless'
_exptl_crystal_colour_lustre clear
_exptl_crystal_colour_modifier whiteish
_exptl_crystal_colour_primary colourless
_exptl_crystal_density_diffrn 1.543
_exptl_crystal_description needle
_exptl_crystal_F_000 444.667
_exptl_crystal_size_max 0.125
_exptl_crystal_size_mid 0.12
_exptl_crystal_size_min 0.1
_refine_diff_density_max 0.5453
_refine_diff_density_min -0.5391
_refine_diff_density_rms 0.0710
_refine_ls_d_res_high 0.7490
_refine_ls_d_res_low 8.7173
_refine_ls_goodness_of_fit_ref 1.0215
_refine_ls_hydrogen_treatment mixed
_refine_ls_matrix_type full
_refine_ls_number_constraints 18
_refine_ls_number_parameters 265
_refine_ls_number_reflns 4583
_refine_ls_number_restraints 0
_refine_ls_restrained_S_all 1.0215
_refine_ls_R_factor_all 0.0445
_refine_ls_R_factor_gt 0.0376
_refine_ls_shift/su_max 0.4147
_refine_ls_shift/su_mean 0.0118
_refine_ls_structure_factor_coef Fsqd
_refine_ls_weighting_details 'w=1/[\s^2^(Fo^2^)+(0.0554P)^2^+0.6490P] where P=(Fo^2^+2Fc^2^)/3'
_refine_ls_weighting_scheme calc
_refine_ls_wR_factor_gt 0.1034
_refine_ls_wR_factor_ref 0.1121
_reflns_Friedel_coverage 0.0
_reflns_limit_h_max 6
_reflns_limit_h_min -6
_reflns_limit_k_max 17
_reflns_limit_k_min -17
_reflns_limit_l_max 18
_reflns_limit_l_min 0
_reflns_number_gt 4011
_reflns_number_total 4583
_reflns_threshold_expression I>=2u(I)
_cod_data_source_file d6cc00152a2.cif
_cod_data_source_block 14jula_0m_a
_cod_depositor_comments 'Adding full bibliography for 7135360--7135361.cif.'
_cod_database_code 7135361
_olex2_refinement_description
;
1. Fixed Uiso
 At 1.2 times of:
  All C(H) groups
 At 1.5 times of:
  All C(H,H,H) groups
2.a Aromatic/amide H refined with riding coordinates:
 C4(H4)
2.b Idealised Me refined as rotating group:
 C11(H11a,H11b,H11c), C10(H10a,H10b,H10c), C8(H8a,H8b,H8c), C9(H9a,H9b,H9c)
;
_olex2_submission_special_instructions 'No special instructions were received'

loop_
_space_group_symop_id
_space_group_symop_operation_xyz
1 x,y,z
2 -x,-y,-z

loop_
_atom_site_label
_atom_site_type_symbol
_atom_site_fract_x
_atom_site_fract_y
_atom_site_fract_z
_atom_site_U_iso_or_equiv
_atom_site_adp_type
_atom_site_occupancy
_atom_site_refinement_flags_posn
S2 S 1.05389(7) 0.50563(3) 0.65953(3) 0.01793(11) Uani 1.000000 .
S1 S 0.29688(9) 0.67867(4) 1.01419(3) 0.02369(12) Uani 1.000000 .
O4 O 0.9977(2) 0.60674(9) 0.58774(9) 0.0196(2) Uani 1.000000 .
O1 O 0.4196(2) 0.71154(9) 0.70448(8) 0.0204(3) Uani 1.000000 .
O2 O 0.7229(2) 0.73236(10) 0.22929(9) 0.0222(3) Uani 1.000000 .
O3 O 0.2151(3) 0.66304(11) 0.91551(10) 0.0301(3) Uani 1.000000 .
N6 N 0.6320(3) 0.72963(10) 0.38476(10) 0.0168(3) Uani 1.000000 .
N10 N -0.1079(3) 0.93660(11) 0.20206(10) 0.0195(3) Uani 1.000000 .
N7 N 0.5614(3) 0.76169(11) 0.29170(10) 0.0170(3) Uani 1.000000 .
N5 N 0.5195(3) 0.72836(11) 0.54433(10) 0.0154(3) Uani 1.000000 .
N9 N -0.0724(3) 0.92031(11) 0.29333(10) 0.0180(3) Uani 1.000000 .
N8 N 0.3333(3) 0.82305(10) 0.25750(10) 0.0170(3) Uani 1.000000 .
N1 N -0.0318(3) 0.81765(12) 0.76791(10) 0.0195(3) Uani 1.000000 .
N4 N -0.2953(3) 0.91964(11) 0.65972(10) 0.0186(3) Uani 1.000000 .
N3 N -0.3927(3) 0.92455(12) 0.75028(11) 0.0223(3) Uani 1.000000 .
N2 N -0.2359(3) 0.86339(12) 0.81610(11) 0.0232(3) Uani 1.000000 .
N11 N -0.1702(3) 0.95736(13) 0.12367(11) 0.0273(3) Uani 1.000000 .
C1 C -0.0680(3) 0.85265(12) 0.67239(12) 0.0159(3) Uani 1.000000 .
C2 C 0.1069(3) 0.82384(12) 0.59427(11) 0.0150(3) Uani 1.000000 .
C5 C 0.2120(3) 0.82969(12) 0.42463(11) 0.0149(3) Uani 1.000000 .
C3 C 0.3555(3) 0.75085(12) 0.62072(11) 0.0151(3) Uani 1.000000 .
C7 C 0.1653(3) 0.85630(12) 0.32414(12) 0.0158(3) Uani 1.000000 .
C6 C 0.4529(3) 0.76314(11) 0.44969(11) 0.0142(3) Uani 1.000000 .
C4 C 0.0402(3) 0.86119(12) 0.49950(11) 0.0153(3) Uani 1.000000 .
H4 H -0.1206(3) 0.90815(12) 0.48336(11) 0.0184(4) Uiso 1.000000 R
C11 C 0.8018(3) 0.43500(14) 0.63856(14) 0.0235(4) Uani 1.000000 .
H11a H 0.6273(3) 0.4774(4) 0.6439(10) 0.0353(5) Uiso 1.000000 GR
H11b H 0.8215(18) 0.4170(10) 0.5732(4) 0.0353(5) Uiso 1.000000 GR
H11c H 0.8177(18) 0.3717(6) 0.6870(7) 0.0353(5) Uiso 1.000000 GR
C10 C 0.9472(4) 0.53536(15) 0.77550(13) 0.0283(4) Uani 1.000000 .
H10a H 1.0668(18) 0.5763(10) 0.7986(5) 0.0425(6) Uiso 1.000000 GR
H10b H 0.7667(12) 0.5750(10) 0.7698(3) 0.0425(6) Uiso 1.000000 GR
H10c H 0.949(3) 0.47111(15) 0.8218(3) 0.0425(6) Uiso 1.000000 GR
C8 C 0.3078(4) 0.81281(15) 1.00393(14) 0.0313(4) Uani 1.000000 .
H8a H 0.429(2) 0.8329(3) 0.9517(8) 0.0469(6) Uiso 1.000000 GR
H8b H 0.1299(7) 0.85278(16) 0.9890(11) 0.0469(6) Uiso 1.000000 GR
H8c H 0.371(3) 0.8266(2) 1.0655(4) 0.0469(6) Uiso 1.000000 GR
C9 C 0.6445(4) 0.63221(18) 1.02364(17) 0.0373(5) Uani 1.000000 .
H9a H 0.6785(5) 0.5573(3) 1.0250(13) 0.0560(7) Uiso 1.000000 GR
H9b H 0.7335(5) 0.6661(10) 0.9675(7) 0.0560(7) Uiso 1.000000 GR
H9c H 0.7129(7) 0.6476(12) 1.0836(6) 0.0560(7) Uiso 1.000000 GR
H1 H 0.086(5) 0.774(2) 0.7996(19) 0.042(7) Uiso 1.000000 .
H5 H 0.664(5) 0.6866(19) 0.5583(17) 0.034(6) Uiso 1.000000 .

loop_
_atom_site_aniso_label
_atom_site_aniso_U_11
_atom_site_aniso_U_22
_atom_site_aniso_U_33
_atom_site_aniso_U_12
_atom_site_aniso_U_13
_atom_site_aniso_U_23
S2 0.01118(18) 0.01435(19) 0.0272(2) -0.00095(14) -0.00289(15) -0.00143(15)
S1 0.0233(2) 0.0278(2) 0.0181(2) -0.00441(17) -0.00266(16) 0.00184(16)
O4 0.0157(5) 0.0166(6) 0.0248(6) -0.0014(4) -0.0021(4) 0.0003(5)
O1 0.0180(5) 0.0239(6) 0.0164(6) 0.0008(5) -0.0022(4) 0.0004(5)
O2 0.0208(6) 0.0257(6) 0.0194(6) 0.0004(5) 0.0043(5) -0.0072(5)
O3 0.0342(7) 0.0326(7) 0.0220(6) -0.0036(6) -0.0100(5) -0.0018(5)
N6 0.0167(6) 0.0165(6) 0.0167(6) -0.0018(5) -0.0012(5) -0.0025(5)
N10 0.0196(7) 0.0178(7) 0.0189(7) 0.0019(5) -0.0008(5) -0.0018(5)
N7 0.0171(6) 0.0166(6) 0.0176(6) -0.0027(5) 0.0009(5) -0.0040(5)
N5 0.0124(6) 0.0161(6) 0.0165(6) -0.0001(5) -0.0021(5) -0.0012(5)
N9 0.0185(6) 0.0189(7) 0.0148(6) 0.0010(5) -0.0025(5) -0.0017(5)
N8 0.0162(6) 0.0162(6) 0.0175(6) -0.0008(5) -0.0019(5) -0.0018(5)
N1 0.0163(6) 0.0232(7) 0.0179(7) 0.0005(6) -0.0010(5) -0.0045(6)
N4 0.0165(6) 0.0184(7) 0.0199(7) 0.0005(5) 0.0001(5) -0.0034(5)
N3 0.0197(7) 0.0256(7) 0.0206(7) 0.0005(6) 0.0013(6) -0.0059(6)
N2 0.0197(7) 0.0285(8) 0.0201(7) 0.0011(6) 0.0011(6) -0.0061(6)
N11 0.0307(8) 0.0277(8) 0.0190(7) 0.0050(6) -0.0026(6) -0.0007(6)
C1 0.0147(7) 0.0151(7) 0.0180(7) -0.0027(6) -0.0015(6) -0.0032(6)
C2 0.0134(7) 0.0135(7) 0.0182(7) -0.0026(6) -0.0014(6) -0.0025(6)
C5 0.0150(7) 0.0134(7) 0.0165(7) -0.0032(6) -0.0021(6) -0.0020(5)
C3 0.0131(7) 0.0149(7) 0.0179(7) -0.0027(6) -0.0010(6) -0.0035(6)
C7 0.0163(7) 0.0127(7) 0.0183(7) -0.0027(6) -0.0014(6) -0.0017(6)
C6 0.0141(7) 0.0118(7) 0.0174(7) -0.0035(5) -0.0001(6) -0.0031(5)
C4 0.0147(7) 0.0129(7) 0.0181(7) -0.0021(5) -0.0021(6) -0.0019(6)
C11 0.0168(7) 0.0218(8) 0.0333(9) -0.0066(6) -0.0005(7) -0.0052(7)
C10 0.0381(10) 0.0234(9) 0.0209(8) 0.0009(8) -0.0094(8) -0.0015(7)
C8 0.0432(11) 0.0260(9) 0.0224(9) 0.0008(8) 0.0018(8) -0.0049(7)
C9 0.0273(10) 0.0395(11) 0.0451(12) 0.0057(8) -0.0137(9) -0.0165(10)

loop_
_atom_type_symbol
_atom_type_scat_dispersion_real
_atom_type_scat_dispersion_imag
_atom_type_scat_Cromer_Mann_a1
_atom_type_scat_Cromer_Mann_a2
_atom_type_scat_Cromer_Mann_a3
_atom_type_scat_Cromer_Mann_a4
_atom_type_scat_Cromer_Mann_b1
_atom_type_scat_Cromer_Mann_b2
_atom_type_scat_Cromer_Mann_b3
_atom_type_scat_Cromer_Mann_b4
_atom_type_scat_Cromer_Mann_c
_atom_type_scat_source
_atom_type_scat_dispersion_source
H 0.00000 0.00000 0.49300 0.32291 0.14019 0.04081 10.51090 26.12570 3.14236 57.79970 0.0030380000826 'International Tables Volume C Table 6.1.1.4 (pp. 500-502)' 'Henke, Gullikson and Davis, At. Data and Nucl. Data Tables, 1993, 54, 2'
C 0.00347 0.00161 2.31000 1.02000 1.58860 0.86500 20.84390 10.20750 0.56870 51.65120 0.215599998832 'International Tables Volume C Table 6.1.1.4 (pp. 500-502)' 'Henke, Gullikson and Davis, At. Data and Nucl. Data Tables, 1993, 54, 2'
S 0.12424 0.12443 6.90530 5.20340 1.43790 1.58630 1.46790 22.21510 0.25360 56.17200 0.866900026798 'International Tables Volume C Table 6.1.1.4 (pp. 500-502)' 'Henke, Gullikson and Davis, At. Data and Nucl. Data Tables, 1993, 54, 2'
O 0.01158 0.00611 3.04850 2.28680 1.54630 0.86700 13.27710 5.70110 0.32390 32.90890 0.250800013542 'International Tables Volume C Table 6.1.1.4 (pp. 500-502)' 'Henke, Gullikson and Davis, At. Data and Nucl. Data Tables, 1993, 54, 2'
N 0.00653 0.00323 12.21260 3.13220 2.01250 1.16630 0.00570 9.89330 28.99750 0.58260 -11.5290002823 'International Tables Volume C Table 6.1.1.4 (pp. 500-502)' 'Henke, Gullikson and Davis, At. Data and Nucl. Data Tables, 1993, 54, 2'

loop_
_geom_angle_atom_site_label_1
_geom_angle_atom_site_label_2
_geom_angle_atom_site_label_3
_geom_angle
_geom_angle_site_symmetry_1
_geom_angle_site_symmetry_3
_geom_angle_publ_flag
C11 S2 O4 105.74(8) . . ?
C10 S2 O4 106.48(8) . . ?
C10 S2 C11 98.35(9) . . ?
C8 S1 O3 106.11(9) . . ?
C9 S1 O3 105.82(9) . . ?
C9 S1 C8 97.85(11) . . ?
C6 N6 N7 115.10(13) . . ?
N11 N10 N9 171.22(16) . . ?
N6 N7 O2 116.93(13) . . ?
N8 N7 O2 116.38(13) . . ?
N8 N7 N6 126.69(13) . . ?
C6 N5 C3 123.51(13) . . ?
H5 N5 C3 117.2(16) . . ?
H5 N5 C6 119.1(16) . . ?
C7 N9 N10 113.99(14) . . ?
C7 N8 N7 116.12(13) . . ?
C1 N1 N2 108.74(14) . . ?
H1 N1 N2 118.7(18) . . ?
H1 N1 C1 132.6(18) . . ?
C1 N4 N3 105.58(13) . . ?
N2 N3 N4 110.94(13) . . ?
N3 N2 N1 106.38(14) . . ?
N4 C1 N1 108.36(14) . . ?
C2 C1 N1 126.87(14) . . ?
C2 C1 N4 124.77(15) . . ?
C3 C2 C1 118.08(14) . . ?
C4 C2 C1 121.01(14) . . ?
C4 C2 C3 120.89(14) . . ?
C6 C5 C7 113.83(14) . . ?
C4 C5 C7 126.73(14) . . ?
C4 C5 C6 119.42(14) . . ?
N5 C3 O1 120.40(14) . . ?
C2 C3 O1 123.56(15) . . ?
C2 C3 N5 116.05(14) . . ?
N8 C7 N9 118.79(14) . . ?
C5 C7 N9 117.37(14) . . ?
C5 C7 N8 123.84(14) . . ?
N5 C6 N6 115.47(14) . . ?
C5 C6 N6 124.36(14) . . ?
C5 C6 N5 120.17(14) . . ?
C5 C4 C2 119.77(14) . . ?
H4 C4 C2 120.12(9) . . ?
H4 C4 C5 120.12(9) . . ?
H11a C11 S2 109.5 . . ?
H11b C11 S2 109.5 . . ?
H11b C11 H11a 109.5 . . ?
H11c C11 S2 109.5 . . ?
H11c C11 H11a 109.5 . . ?
H11c C11 H11b 109.5 . . ?
H10a C10 S2 109.5 . . ?
H10b C10 S2 109.5 . . ?
H10b C10 H10a 109.5 . . ?
H10c C10 S2 109.5 . . ?
H10c C10 H10a 109.5 . . ?
H10c C10 H10b 109.5 . . ?
H8a C8 S1 109.5 . . ?
H8b C8 S1 109.5 . . ?
H8b C8 H8a 109.5 . . ?
H8c C8 S1 109.5 . . ?
H8c C8 H8a 109.5 . . ?
H8c C8 H8b 109.5 . . ?
H9a C9 S1 109.5 . . ?
H9b C9 S1 109.5 . . ?
H9b C9 H9a 109.5 . . ?
H9c C9 S1 109.5 . . ?
H9c C9 H9a 109.5 . . ?
H9c C9 H9b 109.5 . . ?

loop_
_geom_bond_atom_site_label_1
_geom_bond_atom_site_label_2
_geom_bond_distance
_geom_bond_site_symmetry_2
_geom_bond_publ_flag
S2 O4 1.5240(12) . ?
S2 C11 1.7796(17) . ?
S2 C10 1.782(2) . ?
S1 O3 1.5051(13) . ?
S1 C8 1.780(2) . ?
S1 C9 1.781(2) . ?
O1 C3 1.2232(19) . ?
O2 N7 1.2522(18) . ?
N6 N7 1.3329(19) . ?
N6 C6 1.349(2) . ?
N10 N9 1.2663(19) . ?
N10 N11 1.121(2) . ?
N7 N8 1.3496(19) . ?
N5 C3 1.383(2) . ?
N5 C6 1.353(2) . ?
N5 H5 0.85(3) . ?
N9 C7 1.390(2) . ?
N8 C7 1.332(2) . ?
N1 N2 1.344(2) . ?
N1 C1 1.341(2) . ?
N1 H1 0.83(3) . ?
N4 N3 1.356(2) . ?
N4 C1 1.334(2) . ?
N3 N2 1.305(2) . ?
C1 C2 1.455(2) . ?
C2 C3 1.474(2) . ?
C2 C4 1.360(2) . ?
C5 C7 1.401(2) . ?
C5 C6 1.402(2) . ?
C5 C4 1.422(2) . ?
C4 H4 0.9500 . ?
C11 H11a 0.9800 . ?
C11 H11b 0.9800 . ?
C11 H11c 0.9800 . ?
C10 H10a 0.9800 . ?
C10 H10b 0.9800 . ?
C10 H10c 0.9800 . ?
C8 H8a 0.9800 . ?
C8 H8b 0.9800 . ?
C8 H8c 0.9800 . ?
C9 H9a 0.9800 . ?
C9 H9b 0.9800 . ?
C9 H9c 0.9800 . ?

loop_
_geom_torsion_atom_site_label_1
_geom_torsion_atom_site_label_2
_geom_torsion_atom_site_label_3
_geom_torsion_atom_site_label_4
_geom_torsion
_geom_torsion_site_symmetry_1
_geom_torsion_site_symmetry_2
_geom_torsion_site_symmetry_3
_geom_torsion_site_symmetry_4
_geom_torsion_publ_flag
O1 C3 N5 C6 175.13(14) . . . . ?
O1 C3 C2 C1 1.68(18) . . . . ?
O1 C3 C2 C4 -176.77(16) . . . . ?
O2 N7 N6 C6 179.82(14) . . . . ?
O2 N7 N8 C7 -178.25(14) . . . . ?
N6 N7 N8 C7 1.50(18) . . . . ?
N6 C6 N5 C3 -177.01(13) . . . . ?
N6 C6 C5 C7 2.41(17) . . . . ?
N6 C6 C5 C4 -179.03(15) . . . . ?
N10 N9 C7 N8 2.98(16) . . . . ?
N10 N9 C7 C5 -176.33(14) . . . . ?
N7 N8 C7 N9 179.61(13) . . . . ?
N7 N8 C7 C5 -1.12(16) . . . . ?
N5 C3 C2 C1 -177.94(13) . . . . ?
N5 C3 C2 C4 3.61(17) . . . . ?
N5 C6 C5 C7 -177.80(15) . . . . ?
N5 C6 C5 C4 0.76(17) . . . . ?
N9 C7 C5 C6 178.62(14) . . . . ?
N9 C7 C5 C4 0.19(18) . . . . ?
N8 C7 C5 C6 -0.66(18) . . . . ?
N8 C7 C5 C4 -179.09(15) . . . . ?
N1 N2 N3 N4 0.10(15) . . . . ?
N1 C1 N4 N3 0.59(15) . . . . ?
N1 C1 C2 C3 -1.88(19) . . . . ?
N1 C1 C2 C4 176.57(17) . . . . ?
N4 C1 C2 C3 178.20(16) . . . . ?
N4 C1 C2 C4 -3.35(19) . . . . ?
C1 C2 C4 C5 -178.45(14) . . . . ?
C2 C4 C5 C7 176.15(14) . . . . ?
C2 C4 C5 C6 -2.20(17) . . . . ?
